data_4087380
loop_
_publ_author_name
'Schaefer, Brian A.'
'Margulieux, Grant W.'
'Small, Brooke L.'
'Chirik, Paul J.'

_publ_section_title
;
 Evaluation of Cobalt Complexes Bearing Tridentate Pincer Ligands for
 Catalytic C--H Borylation
;
_journal_issue 7
_journal_name_full Organometallics
_journal_page_first 1307
_journal_paper_doi 10.1021/acs.organomet.5b00044
_journal_volume 34
_journal_year 2015
_chemical_formula_sum 'C47 H45 Fe N2 O2 P'
_chemical_formula_weight 756.67
_space_group_IT_number 14
_space_group_name_Hall '-P 2ybc'
_space_group_name_H-M_alt 'P 1 21/c 1'
_symmetry_cell_setting monoclinic
_symmetry_space_group_name_H-M 'P 1 21/c 1'
_atom_sites_solution_hydrogens geom
_atom_sites_solution_primary direct
_atom_sites_solution_secondary difmap
_audit_creation_method SHELXL-97
_cell_angle_alpha 90.00
_cell_angle_beta 101.6600(10)
_cell_angle_gamma 90.00
_cell_formula_units_Z 4
_cell_length_a 12.2305(9)
_cell_length_b 18.8136(15)
_cell_length_c 17.2067(13)
_cell_measurement_reflns_used 9993
_cell_measurement_temperature 100(2)
_cell_measurement_theta_max 27.55
_cell_measurement_theta_min 2.48
_cell_volume 3877.6(5)
_computing_cell_refinement 'Bruker SAINT'
_computing_data_collection 'Bruker APEX2'
_computing_data_reduction 'Bruker SAINT'
_computing_molecular_graphics 'ORTEP 3 (Farraguia, 1997)'
_computing_structure_refinement 'SHELXL-97 (Sheldrick, 2008)'
_computing_structure_solution 'SIR 92 (Giacavazzo, 1993)'
_diffrn_ambient_temperature 100(2)
_diffrn_measured_fraction_theta_full 0.986
_diffrn_measured_fraction_theta_max 0.986
_diffrn_measurement_device_type 'Bruker APEX II CCD'
_diffrn_measurement_method 'phi and omega scans'
_diffrn_radiation_monochromator graphite
_diffrn_radiation_source 'fine-focus sealed tube'
_diffrn_radiation_type MoK\a
_diffrn_radiation_wavelength 0.71073
_diffrn_reflns_av_R_equivalents 0.0377
_diffrn_reflns_av_sigmaI/netI 0.0355
_diffrn_reflns_limit_h_max 15
_diffrn_reflns_limit_h_min -15
_diffrn_reflns_limit_k_max 24
_diffrn_reflns_limit_k_min -24
_diffrn_reflns_limit_l_max 22
_diffrn_reflns_limit_l_min -22
_diffrn_reflns_number 36951
_diffrn_reflns_theta_full 27.62
_diffrn_reflns_theta_max 27.62
_diffrn_reflns_theta_min 1.62
_exptl_absorpt_coefficient_mu 0.472
_exptl_absorpt_correction_T_max 0.7456
_exptl_absorpt_correction_T_min 0.6594
_exptl_absorpt_correction_type multi-scan
_exptl_absorpt_process_details 'SADABS V2008/1 (Bruker AXS)'
_exptl_crystal_colour black
_exptl_crystal_density_diffrn 1.296
_exptl_crystal_density_method 'not measured'
_exptl_crystal_description square
_exptl_crystal_F_000 1592
_exptl_crystal_size_max 0.252
_exptl_crystal_size_mid 0.186
_exptl_crystal_size_min 0.092
_refine_diff_density_max 0.373
_refine_diff_density_min -0.318
_refine_diff_density_rms 0.054
_refine_ls_extinction_method none
_refine_ls_goodness_of_fit_ref 1.033
_refine_ls_hydrogen_treatment constr
_refine_ls_matrix_type full
_refine_ls_number_parameters 483
_refine_ls_number_reflns 8889
_refine_ls_number_restraints 0
_refine_ls_restrained_S_all 1.033
_refine_ls_R_factor_all 0.0526
_refine_ls_R_factor_gt 0.0340
_refine_ls_shift/su_max 0.001
_refine_ls_shift/su_mean 0.000
_refine_ls_structure_factor_coef Fsqd
_refine_ls_weighting_details 'calc w=1/[\s^2^(Fo^2^)+(0.0364P)^2^+1.7928P] where P=(Fo^2^+2Fc^2^)/3'
_refine_ls_weighting_scheme calc
_refine_ls_wR_factor_gt 0.0768
_refine_ls_wR_factor_ref 0.0841
_reflns_number_gt 6994
_reflns_number_total 8889
_reflns_threshold_expression >2\s(I)
_cod_data_source_file om5b00044_si_003.cif
_cod_data_source_block bs16
_cod_original_sg_symbol_H-M P2(1)/c
_cod_database_code 4087380

loop_
_symmetry_equiv_pos_as_xyz
'x, y, z'
'-x, y+1/2, -z+1/2'
'-x, -y, -z'
'x, -y-1/2, z-1/2'

loop_
_atom_site_label
_atom_site_type_symbol
_atom_site_fract_x
_atom_site_fract_y
_atom_site_fract_z
_atom_site_U_iso_or_equiv
_atom_site_adp_type
_atom_site_occupancy
_atom_site_symmetry_multiplicity
_atom_site_calc_flag
_atom_site_refinement_flags
C1 C -0.01872(13) 0.38750(8) 0.65977(9) 0.0139(3) Uani 1 1 d .
C1S C -0.39784(16) 0.27391(12) 0.41383(11) 0.0325(5) Uani 1 1 d .
C2 C -0.00254(13) 0.37224(8) 0.58252(9) 0.0134(3) Uani 1 1 d .
C2S C -0.4346(2) 0.20563(14) 0.42465(13) 0.0458(6) Uani 1 1 d .
H2S H -0.4977 0.1874 0.3888 0.055 Uiso 1 1 calc R
C3 C -0.07209(13) 0.42067(8) 0.52606(9) 0.0142(3) Uani 1 1 d .
C3S C -0.3812(2) 0.16363(13) 0.48660(15) 0.0498(7) Uani 1 1 d .
H3S H -0.4083 0.1172 0.4932 0.060 Uiso 1 1 calc R
C4 C -0.09151(14) 0.43295(9) 0.44567(9) 0.0168(3) Uani 1 1 d .
H4 H -0.0532 0.4064 0.4125 0.020 Uiso 1 1 calc R
C4S C -0.2886(2) 0.18881(12) 0.53894(13) 0.0408(5) Uani 1 1 d .
H4S H -0.2517 0.1599 0.5815 0.049 Uiso 1 1 calc R
C5 C -0.16998(14) 0.48610(9) 0.41335(9) 0.0195(4) Uani 1 1 d .
H5 H -0.1844 0.4942 0.3577 0.023 Uiso 1 1 calc R
C5S C -0.25039(17) 0.25641(11) 0.52883(11) 0.0314(4) Uani 1 1 d .
H5S H -0.1867 0.2742 0.5645 0.038 Uiso 1 1 calc R
C6 C -0.22583(14) 0.52628(9) 0.45926(10) 0.0194(4) Uani 1 1 d .
H6 H -0.2785 0.5608 0.4351 0.023 Uiso 1 1 calc R
C6S C -0.30440(16) 0.29840(11) 0.46700(11) 0.0274(4) Uani 1 1 d .
H6S H -0.2772 0.3449 0.4607 0.033 Uiso 1 1 calc R
C7 C -0.20512(14) 0.51638(9) 0.54305(9) 0.0167(3) Uani 1 1 d .
C7S C -0.4560(2) 0.31987(17) 0.34686(14) 0.0569(7) Uani 1 1 d .
H7S1 H -0.4760 0.2912 0.2985 0.085 Uiso 1 1 calc R
H7S2 H -0.4061 0.3585 0.3381 0.085 Uiso 1 1 calc R
H7S3 H -0.5238 0.3399 0.3603 0.085 Uiso 1 1 calc R
C8 C -0.25094(14) 0.55613(9) 0.59926(10) 0.0199(4) Uani 1 1 d .
H8 H -0.3032 0.5929 0.5816 0.024 Uiso 1 1 calc R
C9 C -0.21980(15) 0.54144(9) 0.67897(10) 0.0207(4) Uani 1 1 d .
H9 H -0.2505 0.5692 0.7154 0.025 Uiso 1 1 calc R
C10 C -0.14353(14) 0.48628(9) 0.70885(9) 0.0180(3) Uani 1 1 d .
H10 H -0.1242 0.4770 0.7642 0.022 Uiso 1 1 calc R
C11 C -0.09804(13) 0.44638(8) 0.65592(9) 0.0148(3) Uani 1 1 d .
C12 C -0.12923(13) 0.46325(8) 0.57351(9) 0.0149(3) Uani 1 1 d .
C13 C 0.01623(13) 0.35850(8) 0.79507(9) 0.0142(3) Uani 1 1 d .
C14 C -0.07923(14) 0.32824(9) 0.81542(9) 0.0163(3) Uani 1 1 d .
C15 C -0.10364(14) 0.34601(9) 0.88898(9) 0.0192(3) Uani 1 1 d .
H15 H -0.1668 0.3253 0.9045 0.023 Uiso 1 1 calc R
C16 C -0.03750(15) 0.39314(10) 0.93959(9) 0.0214(4) Uani 1 1 d .
H16 H -0.0566 0.4057 0.9887 0.026 Uiso 1 1 calc R
C17 C 0.05685(15) 0.42208(9) 0.91851(9) 0.0195(4) Uani 1 1 d .
H17 H 0.1019 0.4544 0.9536 0.023 Uiso 1 1 calc R
C18 C 0.08681(13) 0.40456(9) 0.84664(9) 0.0156(3) Uani 1 1 d .
C19 C -0.15557(14) 0.27801(9) 0.75995(9) 0.0185(3) Uani 1 1 d .
H19 H -0.1279 0.2757 0.7092 0.022 Uiso 1 1 calc R
C20 C -0.27555(15) 0.30540(11) 0.74042(11) 0.0270(4) Uani 1 1 d .
H20A H -0.3061 0.3063 0.7888 0.040 Uiso 1 1 calc R
H20B H -0.3210 0.2739 0.7013 0.040 Uiso 1 1 calc R
H20C H -0.2765 0.3536 0.7186 0.040 Uiso 1 1 calc R
C21 C -0.14980(16) 0.20298(10) 0.79441(10) 0.0239(4) Uani 1 1 d .
H21A H -0.0726 0.1858 0.8033 0.036 Uiso 1 1 calc R
H21B H -0.1979 0.1713 0.7571 0.036 Uiso 1 1 calc R
H21C H -0.1751 0.2037 0.8449 0.036 Uiso 1 1 calc R
C22 C 0.19089(14) 0.43587(9) 0.82507(10) 0.0179(3) Uani 1 1 d .
H22 H 0.1989 0.4149 0.7731 0.021 Uiso 1 1 calc R
C23 C 0.18099(16) 0.51633(10) 0.81455(11) 0.0258(4) Uani 1 1 d .
H23A H 0.1128 0.5277 0.7759 0.039 Uiso 1 1 calc R
H23B H 0.2460 0.5344 0.7955 0.039 Uiso 1 1 calc R
H23C H 0.1779 0.5386 0.8656 0.039 Uiso 1 1 calc R
C24 C 0.29581(15) 0.41654(11) 0.88656(11) 0.0270(4) Uani 1 1 d .
H24A H 0.2922 0.4388 0.9375 0.040 Uiso 1 1 calc R
H24B H 0.3621 0.4337 0.8685 0.040 Uiso 1 1 calc R
H24C H 0.3002 0.3648 0.8930 0.040 Uiso 1 1 calc R
C25 C 0.09273(14) 0.30083(9) 0.50037(9) 0.0156(3) Uani 1 1 d .
H25A H 0.1236 0.3430 0.4779 0.019 Uiso 1 1 calc R
H25B H 0.0238 0.2861 0.4631 0.019 Uiso 1 1 calc R
C26 C 0.17739(14) 0.24055(9) 0.51098(9) 0.0164(3) Uani 1 1 d .
H26A H 0.2308 0.2476 0.4754 0.020 Uiso 1 1 calc R
H26B H 0.1389 0.1946 0.4976 0.020 Uiso 1 1 calc R
C27 C 0.31962(14) 0.15356(9) 0.62324(9) 0.0169(3) Uani 1 1 d .
C28 C 0.43494(15) 0.14493(10) 0.63350(10) 0.0244(4) Uani 1 1 d .
H28 H 0.4823 0.1854 0.6394 0.029 Uiso 1 1 calc R
C29 C 0.48066(17) 0.07712(11) 0.63511(12) 0.0309(4) Uani 1 1 d .
H29 H 0.5593 0.0716 0.6423 0.037 Uiso 1 1 calc R
C30 C 0.41281(17) 0.01773(10) 0.62632(10) 0.0264(4) Uani 1 1 d .
H30 H 0.4448 -0.0283 0.6267 0.032 Uiso 1 1 calc R
C31 C 0.29821(16) 0.02526(10) 0.61693(10) 0.0237(4) Uani 1 1 d .
H31 H 0.2515 -0.0155 0.6115 0.028 Uiso 1 1 calc R
C32 C 0.25219(15) 0.09280(9) 0.61551(10) 0.0211(4) Uani 1 1 d .
H32 H 0.1736 0.0979 0.6092 0.025 Uiso 1 1 calc R
C33 C 0.36371(14) 0.30535(9) 0.62115(9) 0.0173(3) Uani 1 1 d .
C34 C 0.38596(14) 0.35032(9) 0.68702(10) 0.0209(4) Uani 1 1 d .
H34 H 0.3480 0.3433 0.7295 0.025 Uiso 1 1 calc R
C35 C 0.46289(16) 0.40514(10) 0.69117(11) 0.0274(4) Uani 1 1 d .
H35 H 0.4776 0.4352 0.7365 0.033 Uiso 1 1 calc R
C36 C 0.51830(15) 0.41617(10) 0.62947(12) 0.0282(4) Uani 1 1 d .
H36 H 0.5699 0.4542 0.6319 0.034 Uiso 1 1 calc R
C37 C 0.49818(15) 0.37153(10) 0.56428(11) 0.0268(4) Uani 1 1 d .
H37 H 0.5365 0.3789 0.5221 0.032 Uiso 1 1 calc R
C38 C 0.42234(15) 0.31609(10) 0.56002(11) 0.0220(4) Uani 1 1 d .
H38 H 0.4101 0.2852 0.5154 0.026 Uiso 1 1 calc R
C39 C 0.03937(14) 0.19092(9) 0.66108(9) 0.0186(3) Uani 1 1 d .
C40 C 0.19716(15) 0.24583(9) 0.77148(9) 0.0180(3) Uani 1 1 d .
N1 N 0.03827(11) 0.34573(7) 0.71705(7) 0.0134(3) Uani 1 1 d .
N2 N 0.06673(11) 0.31879(7) 0.57812(7) 0.0133(3) Uani 1 1 d .
O1 O -0.01387(12) 0.13977(7) 0.65036(8) 0.0311(3) Uani 1 1 d .
O2 O 0.25036(11) 0.22861(7) 0.83197(7) 0.0278(3) Uani 1 1 d .
P1 P 0.25165(3) 0.24026(2) 0.61472(2) 0.01394(9) Uani 1 1 d .
Fe1 Fe 0.118922(19) 0.269863(12) 0.677457(12) 0.01305(6) Uani 1 1 d .

loop_
_atom_site_aniso_label
_atom_site_aniso_U_11
_atom_site_aniso_U_22
_atom_site_aniso_U_33
_atom_site_aniso_U_23
_atom_site_aniso_U_13
_atom_site_aniso_U_12
C1 0.0151(8) 0.0121(8) 0.0149(7) 0.0006(6) 0.0039(6) -0.0012(6)
C1S 0.0245(10) 0.0514(14) 0.0244(9) -0.0067(9) 0.0112(8) -0.0039(10)
C2 0.0156(8) 0.0105(8) 0.0141(7) 0.0008(6) 0.0029(6) -0.0017(6)
C2S 0.0419(13) 0.0636(17) 0.0375(12) -0.0256(11) 0.0213(10) -0.0294(12)
C3 0.0153(8) 0.0110(8) 0.0160(7) 0.0009(6) 0.0021(6) -0.0033(6)
C3S 0.0760(18) 0.0367(13) 0.0490(14) -0.0155(11) 0.0415(14) -0.0243(13)
C4 0.0208(8) 0.0134(8) 0.0157(7) -0.0005(6) 0.0028(6) -0.0028(7)
C4S 0.0595(15) 0.0373(13) 0.0318(11) 0.0022(9) 0.0238(11) 0.0056(11)
C5 0.0223(9) 0.0193(9) 0.0150(7) 0.0032(6) -0.0010(6) -0.0030(7)
C5S 0.0301(10) 0.0417(12) 0.0240(9) -0.0051(8) 0.0094(8) -0.0016(9)
C6 0.0197(8) 0.0153(8) 0.0214(8) 0.0043(6) -0.0004(7) 0.0007(7)
C6S 0.0263(10) 0.0308(11) 0.0286(9) -0.0053(8) 0.0136(8) -0.0064(8)
C7 0.0167(8) 0.0133(8) 0.0196(8) 0.0020(6) 0.0026(6) -0.0021(7)
C7S 0.0366(13) 0.098(2) 0.0358(12) 0.0062(13) 0.0067(10) 0.0125(14)
C8 0.0195(8) 0.0156(8) 0.0245(8) 0.0028(7) 0.0040(7) 0.0034(7)
C9 0.0246(9) 0.0168(9) 0.0222(8) 0.0003(7) 0.0078(7) 0.0048(7)
C10 0.0213(9) 0.0172(9) 0.0160(7) 0.0019(6) 0.0049(6) 0.0018(7)
C11 0.0160(8) 0.0112(8) 0.0173(7) 0.0023(6) 0.0032(6) -0.0004(6)
C12 0.0154(8) 0.0129(8) 0.0163(7) 0.0011(6) 0.0026(6) -0.0036(6)
C13 0.0182(8) 0.0122(8) 0.0127(7) 0.0024(6) 0.0039(6) 0.0056(6)
C14 0.0186(8) 0.0148(8) 0.0156(7) 0.0047(6) 0.0037(6) 0.0048(7)
C15 0.0193(8) 0.0223(9) 0.0176(8) 0.0060(6) 0.0075(7) 0.0058(7)
C16 0.0274(9) 0.0249(9) 0.0132(7) 0.0013(6) 0.0071(7) 0.0091(8)
C17 0.0232(9) 0.0190(9) 0.0149(7) -0.0008(6) 0.0005(6) 0.0054(7)
C18 0.0173(8) 0.0140(8) 0.0155(7) 0.0022(6) 0.0028(6) 0.0054(7)
C19 0.0183(8) 0.0221(9) 0.0159(7) 0.0026(6) 0.0056(6) -0.0009(7)
C20 0.0193(9) 0.0324(11) 0.0280(9) 0.0040(8) 0.0017(7) -0.0011(8)
C21 0.0290(10) 0.0214(9) 0.0226(8) 0.0020(7) 0.0086(7) -0.0008(8)
C22 0.0204(8) 0.0153(8) 0.0183(8) -0.0020(6) 0.0044(6) -0.0011(7)
C23 0.0271(10) 0.0198(9) 0.0309(9) 0.0007(7) 0.0063(8) 0.0010(8)
C24 0.0195(9) 0.0280(10) 0.0322(10) 0.0033(8) 0.0025(8) 0.0016(8)
C25 0.0201(8) 0.0144(8) 0.0124(7) -0.0004(6) 0.0036(6) 0.0002(7)
C26 0.0206(8) 0.0165(8) 0.0124(7) -0.0018(6) 0.0035(6) 0.0009(7)
C27 0.0237(9) 0.0149(8) 0.0126(7) 0.0002(6) 0.0050(6) 0.0040(7)
C28 0.0240(9) 0.0211(9) 0.0274(9) 0.0021(7) 0.0032(7) 0.0031(8)
C29 0.0248(10) 0.0282(11) 0.0386(11) 0.0023(8) 0.0035(8) 0.0099(8)
C30 0.0363(11) 0.0179(9) 0.0240(9) 0.0009(7) 0.0039(8) 0.0107(8)
C31 0.0348(11) 0.0162(9) 0.0207(8) 0.0006(6) 0.0070(8) 0.0014(8)
C32 0.0244(9) 0.0190(9) 0.0208(8) 0.0000(7) 0.0069(7) 0.0028(7)
C33 0.0169(8) 0.0150(8) 0.0197(8) 0.0029(6) 0.0031(6) 0.0022(7)
C34 0.0204(9) 0.0220(9) 0.0190(8) 0.0023(7) 0.0011(7) -0.0008(7)
C35 0.0277(10) 0.0240(10) 0.0270(9) -0.0008(7) -0.0028(8) -0.0052(8)
C36 0.0185(9) 0.0232(10) 0.0407(11) 0.0075(8) 0.0008(8) -0.0032(8)
C37 0.0217(9) 0.0258(10) 0.0359(10) 0.0080(8) 0.0128(8) 0.0037(8)
C38 0.0215(9) 0.0193(9) 0.0267(9) 0.0027(7) 0.0087(7) 0.0039(7)
C39 0.0198(8) 0.0199(9) 0.0176(8) 0.0016(6) 0.0076(7) 0.0025(7)
C40 0.0232(9) 0.0153(8) 0.0173(8) 0.0003(6) 0.0085(7) 0.0038(7)
N1 0.0154(7) 0.0125(7) 0.0126(6) 0.0014(5) 0.0038(5) 0.0007(5)
N2 0.0163(7) 0.0130(7) 0.0111(6) 0.0003(5) 0.0036(5) -0.0004(5)
O1 0.0352(8) 0.0211(7) 0.0410(8) -0.0045(6) 0.0171(6) -0.0103(6)
O2 0.0370(8) 0.0294(7) 0.0161(6) 0.0039(5) 0.0028(5) 0.0116(6)
P1 0.0169(2) 0.0128(2) 0.01269(18) 0.00004(14) 0.00413(15) 0.00148(16)
Fe1 0.01644(12) 0.01176(12) 0.01144(10) 0.00113(8) 0.00398(8) 0.00176(9)

loop_
_atom_type_symbol
_atom_type_description
_atom_type_scat_dispersion_real
_atom_type_scat_dispersion_imag
_atom_type_scat_source
C C 0.0033 0.0016 'International Tables Vol C Tables 4.2.6.8 and 6.1.1.4'
H H 0.0000 0.0000 'International Tables Vol C Tables 4.2.6.8 and 6.1.1.4'
N N 0.0061 0.0033 'International Tables Vol C Tables 4.2.6.8 and 6.1.1.4'
O O 0.0106 0.0060 'International Tables Vol C Tables 4.2.6.8 and 6.1.1.4'
P P 0.1023 0.0942 'International Tables Vol C Tables 4.2.6.8 and 6.1.1.4'
Fe Fe 0.3463 0.8444 'International Tables Vol C Tables 4.2.6.8 and 6.1.1.4'

loop_
_geom_angle_atom_site_label_1
_geom_angle_atom_site_label_2
_geom_angle_atom_site_label_3
_geom_angle
N1 C1 C2 114.95(14)
N1 C1 C11 135.86(14)
C2 C1 C11 109.18(13)
C2S C1S C6S 117.7(2)
C2S C1S C7S 121.4(2)
C6S C1S C7S 120.9(2)
N2 C2 C1 114.85(13)
N2 C2 C3 136.26(14)
C1 C2 C3 108.87(14)
C3S C2S C1S 121.2(2)
C4 C3 C12 118.51(15)
C4 C3 C2 136.71(16)
C12 C3 C2 104.78(13)
C4S C3S C2S 120.3(2)
C3 C4 C5 118.57(16)
C5S C4S C3S 119.3(2)
C6 C5 C4 122.60(15)
C4S C5S C6S 120.2(2)
C5 C6 C7 120.24(15)
C5S C6S C1S 121.2(2)
C12 C7 C8 116.44(15)
C12 C7 C6 116.32(15)
C8 C7 C6 127.22(15)
C9 C8 C7 120.28(16)
C8 C9 C10 122.47(16)
C11 C10 C9 118.76(15)
C10 C11 C12 118.14(15)
C10 C11 C1 137.10(15)
C12 C11 C1 104.75(13)
C7 C12 C3 123.72(14)
C7 C12 C11 123.88(15)
C3 C12 C11 112.39(14)
C18 C13 C14 121.86(14)
C18 C13 N1 118.95(14)
C14 C13 N1 119.06(14)
C15 C14 C13 117.95(15)
C15 C14 C19 120.00(15)
C13 C14 C19 122.04(14)
C16 C15 C14 121.22(16)
C15 C16 C17 119.86(15)
C16 C17 C18 121.24(16)
C17 C18 C13 117.81(15)
C17 C18 C22 120.55(15)
C13 C18 C22 121.63(14)
C14 C19 C21 110.87(13)
C14 C19 C20 111.65(15)
C21 C19 C20 111.37(15)
C18 C22 C23 111.35(14)
C18 C22 C24 111.49(14)
C23 C22 C24 110.63(14)
N2 C25 C26 109.15(12)
C25 C26 P1 108.09(10)
C28 C27 C32 118.56(16)
C28 C27 P1 123.17(14)
C32 C27 P1 118.20(13)
C29 C28 C27 120.09(18)
C30 C29 C28 120.62(18)
C29 C30 C31 120.08(17)
C30 C31 C32 119.53(18)
C31 C32 C27 121.12(17)
C34 C33 C38 118.44(16)
C34 C33 P1 118.47(13)
C38 C33 P1 122.88(13)
C35 C34 C33 120.72(17)
C36 C35 C34 120.21(18)
C37 C36 C35 119.74(18)
C36 C37 C38 120.45(17)
C37 C38 C33 120.41(17)
O1 C39 Fe1 179.15(16)
O2 C40 Fe1 177.86(15)
C1 N1 C13 114.81(13)
C1 N1 Fe1 113.56(10)
C13 N1 Fe1 130.93(10)
C2 N2 C25 118.84(13)
C2 N2 Fe1 114.27(10)
C25 N2 Fe1 126.84(10)
C27 P1 C33 105.72(8)
C27 P1 C26 102.08(7)
C33 P1 C26 105.99(8)
C27 P1 Fe1 123.91(6)
C33 P1 Fe1 114.89(6)
C26 P1 Fe1 102.01(6)
C40 Fe1 C39 96.31(8)
C40 Fe1 N2 162.59(7)
C39 Fe1 N2 100.74(7)
C40 Fe1 N1 94.98(7)
C39 Fe1 N1 111.88(7)
N2 Fe1 N1 81.92(5)
C40 Fe1 P1 93.90(6)
C39 Fe1 P1 98.42(6)
N2 Fe1 P1 80.26(4)
N1 Fe1 P1 147.17(4)

loop_
_geom_bond_atom_site_label_1
_geom_bond_atom_site_label_2
_geom_bond_distance
C1 N1 1.3405(19)
C1 C2 1.412(2)
C1 C11 1.465(2)
C1S C2S 1.386(3)
C1S C6S 1.390(3)
C1S C7S 1.500(3)
C2 N2 1.327(2)
C2 C3 1.471(2)
C2S C3S 1.380(4)
C3 C4 1.375(2)
C3 C12 1.424(2)
C3S C4S 1.380(4)
C4 C5 1.419(2)
C4S C5S 1.378(3)
C5 C6 1.371(2)
C5S C6S 1.381(3)
C6 C7 1.425(2)
C7 C12 1.392(2)
C7 C8 1.424(2)
C8 C9 1.375(2)
C9 C10 1.420(2)
C10 C11 1.381(2)
C11 C12 1.428(2)
C13 C18 1.405(2)
C13 C14 1.405(2)
C13 N1 1.4418(19)
C14 C15 1.398(2)
C14 C19 1.522(2)
C15 C16 1.384(3)
C16 C17 1.389(3)
C17 C18 1.398(2)
C18 C22 1.515(2)
C19 C21 1.527(2)
C19 C20 1.527(2)
C22 C23 1.527(2)
C22 C24 1.533(2)
C25 N2 1.4756(19)
C25 C26 1.521(2)
C26 P1 1.8319(15)
C27 C28 1.395(2)
C27 C32 1.400(2)
C27 P1 1.8233(17)
C28 C29 1.391(3)
C29 C30 1.382(3)
C30 C31 1.385(3)
C31 C32 1.388(2)
C33 C34 1.396(2)
C33 C38 1.402(2)
C33 P1 1.8245(17)
C34 C35 1.388(3)
C35 C36 1.386(3)
C36 C37 1.383(3)
C37 C38 1.388(3)
C39 O1 1.156(2)
C39 Fe1 1.7666(18)
C40 O2 1.157(2)
C40 Fe1 1.7640(16)
N1 Fe1 1.9355(13)
N2 Fe1 1.9327(13)
P1 Fe1 2.1953(5)

loop_
_geom_torsion_atom_site_label_1
_geom_torsion_atom_site_label_2
_geom_torsion_atom_site_label_3
_geom_torsion_atom_site_label_4
_geom_torsion
N1 C1 C2 N2 0.0(2)
C11 C1 C2 N2 -178.99(14)
N1 C1 C2 C3 178.49(13)
C11 C1 C2 C3 -0.50(18)
C6S C1S C2S C3S 0.8(3)
C7S C1S C2S C3S -179.7(2)
N2 C2 C3 C4 -3.2(3)
C1 C2 C3 C4 178.78(18)
N2 C2 C3 C12 177.33(18)
C1 C2 C3 C12 -0.69(17)
C1S C2S C3S C4S -0.7(3)
C12 C3 C4 C5 -1.8(2)
C2 C3 C4 C5 178.80(17)
C2S C3S C4S C5S 0.3(3)
C3 C4 C5 C6 1.0(3)
C3S C4S C5S C6S 0.1(3)
C4 C5 C6 C7 0.9(3)
C4S C5S C6S C1S 0.0(3)
C2S C1S C6S C5S -0.4(3)
C7S C1S C6S C5S 180.00(19)
C5 C6 C7 C12 -1.9(2)
C5 C6 C7 C8 176.16(17)
C12 C7 C8 C9 0.1(2)
C6 C7 C8 C9 -177.90(17)
C7 C8 C9 C10 -1.1(3)
C8 C9 C10 C11 0.7(3)
C9 C10 C11 C12 0.7(2)
C9 C10 C11 C1 179.17(18)
N1 C1 C11 C10 4.2(3)
C2 C1 C11 C10 -177.12(19)
N1 C1 C11 C12 -177.21(18)
C2 C1 C11 C12 1.48(17)
C8 C7 C12 C3 -177.21(15)
C6 C7 C12 C3 1.0(2)
C8 C7 C12 C11 1.3(2)
C6 C7 C12 C11 179.58(15)
C4 C3 C12 C7 0.8(2)
C2 C3 C12 C7 -179.61(15)
C4 C3 C12 C11 -177.89(14)
C2 C3 C12 C11 1.70(18)
C10 C11 C12 C7 -1.8(2)
C1 C11 C12 C7 179.32(15)
C10 C11 C12 C3 176.92(15)
C1 C11 C12 C3 -1.99(18)
C18 C13 C14 C15 0.8(2)
N1 C13 C14 C15 -174.95(14)
C18 C13 C14 C19 -179.67(15)
N1 C13 C14 C19 4.6(2)
C13 C14 C15 C16 1.4(2)
C19 C14 C15 C16 -178.11(15)
C14 C15 C16 C17 -1.9(3)
C15 C16 C17 C18 0.0(3)
C16 C17 C18 C13 2.1(2)
C16 C17 C18 C22 -179.17(15)
C14 C13 C18 C17 -2.5(2)
N1 C13 C18 C17 173.24(14)
C14 C13 C18 C22 178.75(14)
N1 C13 C18 C22 -5.5(2)
C15 C14 C19 C21 -67.7(2)
C13 C14 C19 C21 112.77(17)
C15 C14 C19 C20 57.1(2)
C13 C14 C19 C20 -122.42(17)
C17 C18 C22 C23 -64.72(19)
C13 C18 C22 C23 113.96(17)
C17 C18 C22 C24 59.4(2)
C13 C18 C22 C24 -121.95(17)
N2 C25 C26 P1 -22.54(16)
C32 C27 C28 C29 0.6(3)
P1 C27 C28 C29 -176.40(14)
C27 C28 C29 C30 0.2(3)
C28 C29 C30 C31 -0.9(3)
C29 C30 C31 C32 0.7(3)
C30 C31 C32 C27 0.1(3)
C28 C27 C32 C31 -0.8(2)
P1 C27 C32 C31 176.35(13)
C38 C33 C34 C35 1.1(3)
P1 C33 C34 C35 -173.81(13)
C33 C34 C35 C36 0.4(3)
C34 C35 C36 C37 -1.2(3)
C35 C36 C37 C38 0.4(3)
C36 C37 C38 C33 1.1(3)
C34 C33 C38 C37 -1.9(3)
P1 C33 C38 C37 172.85(13)
C2 C1 N1 C13 -176.29(14)
C11 C1 N1 C13 2.3(3)
C2 C1 N1 Fe1 -4.82(18)
C11 C1 N1 Fe1 173.82(16)
C18 C13 N1 C1 -94.43(17)
C14 C13 N1 C1 81.46(18)
C18 C13 N1 Fe1 95.93(17)
C14 C13 N1 Fe1 -88.18(17)
C1 C2 N2 C25 -177.40(14)
C3 C2 N2 C25 4.7(3)
C1 C2 N2 Fe1 4.85(18)
C3 C2 N2 Fe1 -173.09(15)
C26 C25 N2 C2 177.38(14)
C26 C25 N2 Fe1 -5.17(19)
C28 C27 P1 C33 0.73(16)
C32 C27 P1 C33 -176.30(12)
C28 C27 P1 C26 111.40(15)
C32 C27 P1 C26 -65.63(14)
C28 C27 P1 Fe1 -135.01(12)
C32 C27 P1 Fe1 47.96(14)
C34 C33 P1 C27 -113.45(14)
C38 C33 P1 C27 71.85(15)
C34 C33 P1 C26 138.68(13)
C38 C33 P1 C26 -36.02(16)
C34 C33 P1 Fe1 26.87(15)
C38 C33 P1 Fe1 -147.84(13)
C25 C26 P1 C27 165.44(12)
C25 C26 P1 C33 -84.10(13)
C25 C26 P1 Fe1 36.48(12)
C2 N2 Fe1 C40 -86.6(2)
C25 N2 Fe1 C40 95.8(2)
C2 N2 Fe1 C39 105.03(12)
C25 N2 Fe1 C39 -72.51(14)
C2 N2 Fe1 N1 -5.84(11)
C25 N2 Fe1 N1 176.62(13)
C2 N2 Fe1 P1 -158.16(11)
C25 N2 Fe1 P1 24.30(12)
C1 N1 Fe1 C40 168.53(12)
C13 N1 Fe1 C40 -21.73(15)
C1 N1 Fe1 C39 -92.61(12)
C13 N1 Fe1 C39 77.13(15)
C1 N1 Fe1 N2 5.78(11)
C13 N1 Fe1 N2 175.52(15)
C1 N1 Fe1 P1 63.40(14)
C13 N1 Fe1 P1 -126.86(12)
C27 P1 Fe1 C40 53.28(9)
C33 P1 Fe1 C40 -78.93(8)
C26 P1 Fe1 C40 166.91(8)
C27 P1 Fe1 C39 -43.70(9)
C33 P1 Fe1 C39 -175.91(8)
C26 P1 Fe1 C39 69.93(8)
C27 P1 Fe1 N2 -143.25(8)
C33 P1 Fe1 N2 84.55(7)
C26 P1 Fe1 N2 -29.61(7)
C27 P1 Fe1 N1 158.71(9)
C33 P1 Fe1 N1 26.50(10)
C26 P1 Fe1 N1 -87.66(9)
